data_7103795
loop_
_publ_author_name
'Liu, Jia-Cheng'
'Ishizuka, Tomoya'
'Osuka, Atsuhiro'
'Furuta, Hiroyuki'

_publ_section_title
;
 Modulation of axial coordination in N-confused porphyrin--antimony(V)
 dibromide complex by proton stimulus
;
_journal_coden_ASTM CHCOFS
_journal_issue 15
_journal_name_full
;
 Chemical Communications (Cambridge, United Kingdom)
;
_journal_page_first 1908
_journal_page_last 1909
_journal_paper_doi 10.1039/b301539b
_journal_year 2003
_chemical_formula_moiety 'C46 H31 Br2 Cl4 N4 Sb '
_chemical_formula_sum 'C46 H31 Br2 Cl4 N4 Sb'
_chemical_formula_weight 1067.18
_space_group_IT_number 14
_symmetry_cell_setting monoclinic
_symmetry_Int_Tables_number 14
_symmetry_space_group_name_Hall '-P 2yn'
_symmetry_space_group_name_H-M 'P 1 21/n 1'
_cell_angle_alpha 90
_cell_angle_beta 95.107(2)
_cell_angle_gamma 90
_cell_formula_units_Z 2
_cell_length_a 13.394(2)
_cell_length_b 9.9906(7)
_cell_length_c 16.672(2)
_cell_measurement_reflns_used 11517
_cell_measurement_temperature 123.2
_cell_measurement_theta_max 27.5
_cell_measurement_theta_min 2.5
_cell_volume 2222.1(4)
_computing_data_reduction CrystalStructure
_computing_publication_material 'teXsan Ver. 1.11'
_computing_structure_refinement CRYSTALS
_computing_structure_solution SIR92
_diffrn_measured_fraction_theta_full 0.9883
_diffrn_measured_fraction_theta_max 0.9883
_diffrn_radiation_type 'Mo K\a'
_diffrn_radiation_wavelength 0.7107
_diffrn_reflns_av_R_equivalents 0.072
_diffrn_reflns_limit_h_max 17
_diffrn_reflns_limit_h_min -17
_diffrn_reflns_limit_k_max 12
_diffrn_reflns_limit_k_min -12
_diffrn_reflns_limit_l_max 21
_diffrn_reflns_limit_l_min -17
_diffrn_reflns_number 17492
_diffrn_reflns_theta_full 27.48
_diffrn_reflns_theta_max 27.48
_exptl_absorpt_coefficient_mu 2.701
_exptl_absorpt_correction_type none
_exptl_crystal_colour violet
_exptl_crystal_density_diffrn 1.595
_exptl_crystal_density_method 'not measured'
_exptl_crystal_description prism
_exptl_crystal_size_max 0.350
_exptl_crystal_size_mid 0.200
_exptl_crystal_size_min 0.200
_refine_diff_density_max 1.36
_refine_diff_density_min -0.81
_refine_ls_extinction_method none
_refine_ls_goodness_of_fit_ref 1.792
_refine_ls_hydrogen_treatment refall
_refine_ls_number_parameters 238
_refine_ls_number_reflns 2731
_refine_ls_R_factor_gt 0.0680
_refine_ls_shift/su_max 0.0000
_refine_ls_structure_factor_coef F
_refine_ls_weighting_details 'w = 1.0'
_refine_ls_weighting_scheme unit
_refine_ls_wR_factor_ref 0.1050
_reflns_number_gt 2731
_reflns_number_total 5041
_reflns_threshold_expression F^2^>2.0\s(F^2^)
_cod_data_source_file b301539b.txt
_cod_data_source_block NCP-SbBr2
_cod_original_formula_sum 'C46 H31 Br2 Cl4 N4 Sb '
_cod_database_code 7103795

loop_
_symmetry_equiv_pos_as_xyz
x,y,z
1/2-x,1/2+y,1/2-z
-x,-y,-z
1/2+x,1/2-y,1/2+z

loop_
_atom_site_label
_atom_site_type_symbol
_atom_site_fract_x
_atom_site_fract_y
_atom_site_fract_z
_atom_site_U_iso_or_equiv
_atom_site_adp_type
_atom_site_occupancy
_atom_site_calc_flag
_atom_site_refinement_flags
_atom_site_disorder_assembly
_atom_site_disorder_group
Sb(1) Sb 0.0000 0.0000 0.0000 0.0385(3) Uani 2.00 d SP . .
Br(1) Br -0.0931(1) 0.1899(2) 0.0653(1) 0.0597(5) Uani 1.00 d . . .
Cl(1) Cl 0.435(1) 0.733(2) 0.0287(8) 0.19(1) Uiso 0.61(2) d P . .
Cl(2) Cl 0.405(1) 0.916(2) -0.1063(9) 0.285(8) Uiso 1.00 d . . .
Cl(3) Cl 0.460(3) 0.559(2) 0.028(1) 0.36(4) Uiso 0.39(2) d P . .
N(1) N 0.2873(7) 0.1444(7) 0.1038(7) 0.060(2) Uani 0.25 d P . .
N(2) N -0.0124(10) 0.106(1) -0.1080(7) 0.047(4) Uani 1.00 d . . .
N(3) N 0.1368(5) 0.0896(5) 0.0339(5) 0.040(1) Uani 0.50 d P . .
N(4) N 0.2812(7) 0.2153(7) 0.0318(7) 0.059(2) Uani 0.25 d P . .
C(1) C 0.199(1) 0.067(2) 0.1045(9) 0.048(4) Uani 1.00 d . . .
C(2) C 0.1368(5) 0.0896(5) 0.0339(5) 0.040(1) Uani 0.50 d P . .
C(3) C 0.2812(7) 0.2153(7) 0.0318(7) 0.059(2) Uani 0.75 d P . .
C(4) C 0.186(1) 0.182(2) -0.0119(9) 0.048(4) Uani 1.00 d . . .
C(5) C 0.148(1) 0.235(1) -0.0881(9) 0.047(5) Uani 1.00 d . . .
C(6) C 0.056(1) 0.198(1) -0.1301(9) 0.045(4) Uani 1.00 d . . .
C(7) C 0.018(1) 0.249(2) -0.2071(10) 0.058(5) Uani 1.00 d . . .
C(8) C -0.071(1) 0.186(2) -0.2302(9) 0.054(5) Uani 1.00 d . . .
C(9) C -0.092(1) 0.096(2) -0.1677(9) 0.048(4) Uani 1.00 d . . .
C(10) C -0.176(1) 0.019(2) -0.1666(9) 0.049(5) Uani 1.00 d . . .
C(11) C 0.213(1) 0.332(2) -0.126(1) 0.059(5) Uani 1.00 d . . .
C(12) C 0.294(2) 0.287(2) -0.162(1) 0.083(7) Uani 1.00 d . . .
C(13) C 0.355(2) 0.379(3) -0.200(2) 0.11(1) Uani 1.00 d . . .
C(14) C 0.331(2) 0.512(3) -0.200(2) 0.12(1) Uani 1.00 d . . .
C(15) C 0.252(2) 0.557(2) -0.163(2) 0.12(1) Uani 1.00 d . . .
C(16) C 0.191(2) 0.467(2) -0.126(1) 0.081(7) Uani 1.00 d . . .
C(17) C -0.249(1) 0.021(2) -0.2410(10) 0.056(5) Uani 1.00 d . . .
C(18) C -0.229(1) -0.045(2) -0.309(1) 0.070(6) Uani 1.00 d . . .
C(19) C -0.296(2) -0.039(2) -0.377(1) 0.078(7) Uani 1.00 d . . .
C(20) C -0.383(2) 0.033(2) -0.374(1) 0.076(7) Uani 1.00 d . . .
C(21) C -0.404(2) 0.097(3) -0.307(1) 0.095(8) Uani 1.00 d . . .
C(22) C -0.337(2) 0.091(2) -0.240(1) 0.087(7) Uani 1.00 d . . .
C(23) C 0.372(2) 0.881(2) -0.008(1) 0.17(2) Uiso 0.82(6) d P . .
C(24) C 0.468(2) 0.764(2) -0.073(1) 0.13(7) Uiso 0.18(6) d P . .
C(25) C 0.2873(7) 0.1444(7) 0.1038(7) 0.060(2) Uani 0.75 d P . .
H(1) H 0.049 0.315 -0.2373 0.071 Uiso 1.00 calc . . .
H(2) H -0.111 0.201 -0.2792 0.065 Uiso 1.00 calc . . .
H(3) H 0.310 0.194 -0.162 0.103 Uiso 1.00 calc . . .
H(4) H 0.412 0.349 -0.226 0.14 Uiso 1.00 calc . . .
H(5) H 0.370 0.574 -0.227 0.15 Uiso 1.00 calc . . .
H(6) H 0.237 0.650 -0.162 0.15 Uiso 1.00 calc . . .
H(7) H 0.135 0.498 -0.100 0.100 Uiso 1.00 calc . . .
H(8) H -0.169 -0.096 -0.310 0.082 Uiso 1.00 calc . . .
H(9) H -0.282 -0.084 -0.425 0.092 Uiso 1.00 calc . . .
H(10) H -0.429 0.038 -0.421 0.090 Uiso 1.00 calc . . .
H(11) H -0.464 0.145 -0.305 0.112 Uiso 1.00 calc . . .
H(12) H -0.351 0.136 -0.192 0.102 Uiso 1.00 calc . . .

loop_
_atom_site_aniso_label
_atom_site_aniso_U_11
_atom_site_aniso_U_22
_atom_site_aniso_U_33
_atom_site_aniso_U_12
_atom_site_aniso_U_13
_atom_site_aniso_U_23
Sb(1) 0.0439(7) 0.0384(7) 0.0324(6) -0.0002(8) -0.0019(5) 0.003(3)
Br(1) 0.072(1) 0.0498(10) 0.058(1) 0.0047(9) 0.0084(9) -0.006(5)
N(1) 0.051(3) 0.073(3) 0.056(3) 0.002(3) 0.000(3) 0.002(2)
N(2) 0.061(8) 0.042(7) 0.036(6) 0.006(6) 0.003(6) 0.008(8)
N(3) 0.046(2) 0.038(2) 0.037(2) -0.013(2) -0.002(2) -0.005(4)
N(4) 0.043(3) 0.059(3) 0.076(3) -0.008(3) 0.008(3) -0.01(0)
C(1) 0.054(9) 0.045(9) 0.043(8) 0.006(8) -0.007(7) -0.007(6)
C(2) 0.040(2) 0.040(2) 0.040(2) -0.004(2) -0.004(2) -0.004(3)
C(3) 0.043(3) 0.059(3) 0.076(3) -0.008(3) 0.008(3) -0.01(0)
C(4) 0.051(9) 0.043(8) 0.048(9) 0.002(7) 0.004(7) -0.01(0)
C(5) 0.06(1) 0.033(8) 0.049(9) 0.001(7) 0.017(8) -0.0010(9)
C(6) 0.058(10) 0.035(8) 0.043(8) 0.008(8) 0.013(7) -0.0002(1)
C(7) 0.08(1) 0.046(9) 0.048(10) 0.018(9) 0.024(9) 0.009(9)
C(8) 0.06(1) 0.06(1) 0.042(9) 0.010(9) -0.002(8) 0.008(8)
C(9) 0.054(10) 0.048(9) 0.038(8) 0.007(8) -0.006(7) 0.008(8)
C(10) 0.052(9) 0.045(9) 0.049(9) 0.007(8) -0.009(7) 0.002(2)
C(11) 0.08(1) 0.049(10) 0.053(10) -0.010(9) 0.018(9) -0.003(2)
C(12) 0.10(2) 0.07(1) 0.09(1) 0.00(1) 0.05(1) -0.005(4)
C(13) 0.12(2) 0.11(2) 0.12(2) -0.02(2) 0.07(2) -0.01(0)
C(14) 0.15(3) 0.09(2) 0.13(2) -0.03(2) 0.08(2) 0.02(2)
C(15) 0.16(3) 0.06(1) 0.16(3) -0.02(2) 0.07(2) 0.02(2)
C(16) 0.10(2) 0.04(1) 0.10(2) -0.01(1) 0.04(1) 0.004(4)
C(17) 0.062(10) 0.05(1) 0.051(9) 0.004(9) -0.016(7) 0.004(4)
C(18) 0.08(1) 0.07(1) 0.05(1) 0.02(1) -0.021(9) 0.004(4)
C(19) 0.09(1) 0.09(2) 0.044(10) 0.00(1) -0.013(10) -0.001(0)
C(20) 0.07(1) 0.09(2) 0.06(1) -0.02(1) -0.023(10) 0.02(2)
C(21) 0.07(1) 0.13(2) 0.08(2) 0.03(1) -0.02(1) 0.003(3)
C(22) 0.08(1) 0.10(2) 0.07(1) 0.03(1) -0.02(1) -0.01(0)
C(25) 0.051(3) 0.073(3) 0.056(3) 0.002(3) 0.000(3) 0.002(2)

loop_
_atom_type_symbol
_atom_type_description
_atom_type_scat_dispersion_real
_atom_type_scat_dispersion_imag
_atom_type_scat_source
N N 0.006 0.003
;International Tables for Crystallography
(1992, Vol. C, Tables 4.2.6.8 and 6.1.1.1)
;
Sb Sb -0.587 1.546
;International Tables for Crystallography
(1992, Vol. C, Tables 4.2.6.8 and 6.1.1.1)
;
Br Br -0.290 2.459
;International Tables for Crystallography
(1992, Vol. C, Tables 4.2.6.8 and 6.1.1.1)
;
C C 0.003 0.002
;International Tables for Crystallography
(1992, Vol. C, Tables 4.2.6.8 and 6.1.1.1)
;
H H 0.000 0.000
;International Tables for Crystallography
(1992, Vol. C, Table 6.1.1.2)
;
Cl Cl 0.148 0.159
;International Tables for Crystallography
(1992, Vol. C, Tables 4.2.6.8 and 6.1.1.1)
;

loop_
_geom_angle_atom_site_label_1
_geom_angle_atom_site_label_2
_geom_angle_atom_site_label_3
_geom_angle
_geom_angle_site_symmetry_1
_geom_angle_site_symmetry_2
_geom_angle_site_symmetry_3
_geom_angle_publ_flag
Br(1) Sb(1) N(2) 89.2(3) . . . yes
Br(1) Sb(1) N(3) 90.9(2) . . . yes
N(2) Sb(1) N(3) 90.9(4) . . . yes
Cl(3) Cl(1) C(23) 153(1) . . . yes
Cl(3) Cl(1) C(24) 95(1) . . . yes
C(23) Cl(1) C(24) 72(1) . . . yes
C(23) Cl(2) C(24) 72(1) . . . yes
N(4) N(1) C(1) 107.5(10) . . . yes
Sb(1) N(2) C(6) 124.7(9) . . . yes
Sb(1) N(2) C(9) 125(1) . . . yes
C(6) N(2) C(9) 110(1) . . . yes
Sb(1) N(3) C(1) 127.4(8) . . . yes
Sb(1) N(3) C(4) 125.6(8) . . . yes
C(1) N(3) C(4) 107.0(10) . . . yes
N(1) N(4) C(4) 107.3(9) . . . yes
N(1) C(1) N(3) 110(1) . . . yes
Sb(1) C(2) C(1) 127.4(8) . . . yes
Sb(1) C(2) C(4) 125.6(8) . . . yes
C(1) C(2) C(4) 107.0(10) . . . yes
N(1) C(3) C(4) 107.3(9) . . . yes
N(3) C(4) N(4) 108(1) . . . yes
N(3) C(4) C(5) 125(1) . . . yes
N(4) C(4) C(5) 126(1) . . . yes
C(4) C(5) C(6) 125(1) . . . yes
C(4) C(5) C(11) 116(1) . . . yes
C(6) C(5) C(11) 118(1) . . . yes
N(2) C(6) C(5) 127(1) . . . yes
N(2) C(6) C(7) 106(1) . . . yes
C(5) C(6) C(7) 125(1) . . . yes
C(6) C(7) C(8) 109(1) . . . yes
C(6) C(7) H(1) 125.5 . . . no
C(8) C(7) H(1) 125.5 . . . no
C(7) C(8) C(9) 108(1) . . . yes
C(7) C(8) H(2) 126.0 . . . no
C(9) C(8) H(2) 126.0 . . . no
N(2) C(9) C(8) 106(1) . . . yes
N(2) C(9) C(10) 127(1) . . . yes
C(8) C(9) C(10) 125(1) . . . yes
C(9) C(10) C(17) 117(1) . . . yes
C(5) C(11) C(12) 119(1) . . . yes
C(5) C(11) C(16) 120(1) . . . yes
C(12) C(11) C(16) 119(1) . . . yes
C(11) C(12) C(13) 119(2) . . . yes
C(11) C(12) H(3) 120.1 . . . no
C(13) C(12) H(3) 120.1 . . . no
C(12) C(13) C(14) 119(2) . . . yes
C(12) C(13) H(4) 120.4 . . . no
C(14) C(13) H(4) 120.4 . . . no
C(13) C(14) C(15) 121(2) . . . yes
C(13) C(14) H(5) 119.6 . . . no
C(15) C(14) H(5) 119.4 . . . no
C(14) C(15) C(16) 120(2) . . . yes
C(14) C(15) H(6) 119.8 . . . no
C(16) C(15) H(6) 120.0 . . . no
C(11) C(16) C(15) 120(2) . . . yes
C(11) C(16) H(7) 120.0 . . . no
C(15) C(16) H(7) 119.9 . . . no
C(10) C(17) C(18) 120(1) . . . yes
C(10) C(17) C(22) 119(1) . . . yes
C(18) C(17) C(22) 119(1) . . . yes
C(17) C(18) C(19) 119(1) . . . yes
C(17) C(18) H(8) 120.3 . . . no
C(19) C(18) H(8) 120.3 . . . no
C(18) C(19) C(20) 119(1) . . . yes
C(18) C(19) H(9) 120.1 . . . no
C(20) C(19) H(9) 120.1 . . . no
C(19) C(20) C(21) 120(1) . . . yes
C(19) C(20) H(10) 119.7 . . . no
C(21) C(20) H(10) 120.1 . . . no
C(20) C(21) C(22) 119(2) . . . yes
C(20) C(21) H(11) 120.1 . . . no
C(22) C(21) H(11) 120.1 . . . no
C(17) C(22) C(21) 120(1) . . . yes
C(17) C(22) H(12) 119.9 . . . no
C(21) C(22) H(12) 119.9 . . . no
Cl(1) C(23) Cl(2) 109(1) . . . yes
Cl(1) C(24) Cl(2) 106(1) . . . yes
N(4) C(25) C(1) 107.5(10) . . . yes

loop_
_geom_bond_atom_site_label_1
_geom_bond_atom_site_label_2
_geom_bond_distance
_geom_bond_site_symmetry_1
_geom_bond_site_symmetry_2
_geom_bond_publ_flag
Sb(1) Br(1) 2.565(2) . . yes
Sb(1) N(2) 2.08(1) . . yes
Sb(1) N(3) 2.073(7) . . yes
Cl(1) Cl(3) 1.77(3) . . yes
Cl(1) C(23) 1.78(3) . . yes
Cl(1) C(24) 1.81(3) . . yes
Cl(2) C(23) 1.77(3) . . yes
Cl(2) C(24) 1.81(3) . . yes
N(1) N(4) 1.39(2) . . yes
N(1) C(1) 1.41(2) . . yes
N(2) C(6) 1.37(2) . . yes
N(2) C(9) 1.40(2) . . yes
N(3) C(1) 1.40(2) . . yes
N(3) C(4) 1.40(2) . . yes
N(4) C(4) 1.45(2) . . yes
C(2) C(4) 1.40(2) . . yes
C(3) C(4) 1.45(2) . . yes
C(4) C(5) 1.43(2) . . yes
C(5) C(6) 1.40(2) . . yes
C(5) C(11) 1.48(2) . . yes
C(6) C(7) 1.43(2) . . yes
C(7) C(8) 1.37(2) . . yes
C(7) H(1) 0.95 . . no
C(8) C(9) 1.43(2) . . yes
C(8) H(2) 0.95 . . no
C(9) C(10) 1.36(2) . . yes
C(10) C(17) 1.51(2) . . yes
C(11) C(12) 1.37(3) . . yes
C(11) C(16) 1.38(2) . . yes
C(12) C(13) 1.41(4) . . yes
C(12) H(3) 0.95 . . no
C(13) C(14) 1.37(4) . . yes
C(13) H(4) 0.95 . . no
C(14) C(15) 1.35(4) . . yes
C(14) H(5) 0.95 . . no
C(15) C(16) 1.39(4) . . yes
C(15) H(6) 0.95 . . no
C(16) H(7) 0.95 . . no
C(17) C(18) 1.37(2) . . yes
C(17) C(22) 1.37(3) . . yes
C(18) C(19) 1.37(3) . . yes
C(18) H(8) 0.95 . . no
C(19) C(20) 1.37(3) . . yes
C(19) H(9) 0.95 . . no
C(20) C(21) 1.35(3) . . yes
C(20) H(10) 0.95 . . no
C(21) C(22) 1.37(3) . . yes
C(21) H(11) 0.95 . . no
C(22) H(12) 0.95 . . no

loop_
_geom_torsion_atom_site_label_1
_geom_torsion_atom_site_label_2
_geom_torsion_atom_site_label_3
_geom_torsion_atom_site_label_4
_geom_torsion
_geom_torsion_site_symmetry_1
_geom_torsion_site_symmetry_2
_geom_torsion_site_symmetry_3
_geom_torsion_site_symmetry_4
_geom_torsion_publ_flag
Sb(1) N(2) C(6) C(5) 2(2) . . . . yes
Sb(1) N(2) C(6) C(7) -178(1) . . . . yes
Sb(1) N(2) C(9) C(8) 179(1) . . . . yes
Sb(1) N(2) C(9) C(10) 1(2) . . . . yes
Sb(1) N(3) C(1) N(1) 177.9(7) . . . . yes
Sb(1) N(3) C(4) N(4) -177.4(6) . . . . yes
Sb(1) N(3) C(4) C(5) 3(1) . . . . yes
Br(1) Sb(1) N(2) C(6) 89(1) . . . . yes
Br(1) Sb(1) N(2) C(9) -89(1) . . . . yes
Br(1) Sb(1) N(3) C(1) 91.9(10) . . . . yes
Br(1) Sb(1) N(3) C(4) -90.2(9) . . . . yes
Cl(1) C(23) Cl(2) C(24) 1(1) . . . . yes
Cl(1) C(24) Cl(2) C(23) -1(1) . . . . yes
Cl(2) C(23) Cl(1) Cl(3) -65(4) . . . . yes
Cl(2) C(23) Cl(1) C(24) -1(1) . . . . yes
Cl(2) C(24) Cl(1) Cl(3) 157(1) . . . . yes
Cl(2) C(24) Cl(1) C(23) 1(1) . . . . yes
N(1) N(4) C(4) N(3) -1(1) . . . . yes
N(1) N(4) C(4) C(5) 178(1) . . . . yes
N(1) C(1) N(3) C(4) 0(1) . . . . yes
N(2) Sb(1) N(3) C(1) -178(1) . . . . yes
N(2) Sb(1) N(3) C(4) -1.0(10) . . . . yes
N(2) C(6) C(5) C(4) 0(2) . . . . yes
N(2) C(6) C(5) C(11) 176(1) . . . . yes
N(2) C(6) C(7) C(8) 0(1) . . . . yes
N(2) C(9) C(8) C(7) 0(1) . . . . yes
N(2) C(9) C(10) C(17) -177(1) . . . . yes
N(3) Sb(1) N(2) C(6) -1(1) . . . . yes
N(3) Sb(1) N(2) C(9) 179(1) . . . . yes
N(3) C(1) N(1) N(4) 0(1) . . . . yes
N(3) C(4) C(5) C(6) -2(2) . . . . yes
N(3) C(4) C(5) C(11) -179(1) . . . . yes
N(4) C(4) N(3) C(1) 0(1) . . . . yes
N(4) C(4) C(5) C(6) 178(1) . . . . yes
N(4) C(4) C(5) C(11) 0(2) . . . . yes
C(1) N(1) N(4) C(4) 0(1) . . . . yes
C(1) N(3) C(4) C(5) -178(1) . . . . yes
C(2) Sb(1) N(2) C(6) -1(1) . . . . yes
C(2) Sb(1) N(2) C(9) 179(1) . . . . yes
C(2) C(4) C(5) C(6) -2(2) . . . . yes
C(2) C(4) C(5) C(11) -179(1) . . . . yes
C(3) C(4) C(5) C(6) 178(1) . . . . yes
C(3) C(4) C(5) C(11) 0(2) . . . . yes
C(4) C(5) C(6) C(7) -178(1) . . . . yes
C(4) C(5) C(11) C(12) 76(2) . . . . yes
C(4) C(5) C(11) C(16) -104(1) . . . . yes
C(5) C(6) N(2) C(9) -178(1) . . . . yes
C(5) C(6) C(7) C(8) 177(1) . . . . yes
C(5) C(11) C(12) C(13) 178(1) . . . . yes
C(5) C(11) C(16) C(15) -178(1) . . . . yes
C(6) N(2) C(9) C(8) 0(1) . . . . yes
C(6) N(2) C(9) C(10) -177(1) . . . . yes
C(6) C(5) C(11) C(12) -101(1) . . . . yes
C(6) C(5) C(11) C(16) 78(2) . . . . yes
C(6) C(7) C(8) C(9) 0(1) . . . . yes
C(7) C(6) N(2) C(9) 0(1) . . . . yes
C(7) C(6) C(5) C(11) -1(2) . . . . yes
C(7) C(8) C(9) C(10) 177(1) . . . . yes
C(8) C(9) C(10) C(17) 5(2) . . . . yes
C(9) C(10) C(17) C(18) 74(2) . . . . yes
C(9) C(10) C(17) C(22) -104(2) . . . . yes
C(10) C(17) C(18) C(19) -178(1) . . . . yes
C(10) C(17) C(22) C(21) 178(1) . . . . yes
C(11) C(12) C(13) C(14) 0(3) . . . . yes
C(11) C(16) C(15) C(14) 1(3) . . . . yes
C(12) C(11) C(16) C(15) 0(3) . . . . yes
C(12) C(13) C(14) C(15) 2(3) . . . . yes
C(13) C(12) C(11) C(16) 0(2) . . . . yes
C(13) C(14) C(15) C(16) -2(4) . . . . yes
C(17) C(18) C(19) C(20) 0(3) . . . . yes
C(17) C(22) C(21) C(20) 0(3) . . . . yes
C(18) C(17) C(22) C(21) -1(3) . . . . yes
C(18) C(19) C(20) C(21) 0(3) . . . . yes
C(19) C(18) C(17) C(22) 1(2) . . . . yes
C(19) C(20) C(21) C(22) 0(3) . . . . yes
C(19) C(20) C(21) C(22) 0(3) . . . . yes
